data_7022043
loop_
_publ_author_name
'Truscott, Byron J.'
'Slawin, Alexandra M. Z.'
'Nolan, Steven P.'

_publ_section_title
;
 Well-defined NHC-rhodium hydroxide complexes as alkene hydrosilylation
 and dehydrogenative silylation catalysts.
;
_journal_issue 1
_journal_name_full 'Dalton transactions (Cambridge, England : 2003)'
_journal_page_first 270
_journal_page_last 276
_journal_paper_doi 10.1039/c2dt31339a
_journal_volume 42
_journal_year 2013
_chemical_formula_moiety 'C35 H61 N2 O Rh'
_chemical_formula_sum 'C35 H61 N2 O Rh'
_chemical_formula_weight 628.77
_chemical_name_systematic
;
?
;
_space_group_IT_number 61
_symmetry_cell_setting orthorhombic
_symmetry_space_group_name_Hall '-P 2ac 2ab'
_symmetry_space_group_name_H-M 'P b c a'
_atom_sites_solution_hydrogens geom
_atom_sites_solution_primary direct
_atom_sites_solution_secondary difmap
_audit_creation_method SHELXL-97
_cell_angle_alpha 90.00
_cell_angle_beta 90.00
_cell_angle_gamma 90.00
_cell_formula_units_Z 8
_cell_length_a 29.075(7)
_cell_length_b 15.582(3)
_cell_length_c 14.620(3)
_cell_measurement_reflns_used 17495
_cell_measurement_temperature 93(2)
_cell_measurement_theta_max 27.9
_cell_measurement_theta_min 2.4
_cell_volume 6624(2)
_computing_cell_refinement 'CrystalClear (Rigaku Corp., 2004)'
_computing_data_collection 'CrystalClear (Rigaku Corp., 2004)'
_computing_data_reduction 'CrystalClear (Rigaku Corp., 2004)'
_computing_molecular_graphics 'Bruker SHELXTL'
_computing_publication_material 'Bruker SHELXTL'
_computing_structure_refinement 'SHELXL-97 (Sheldrick, 1997)'
_computing_structure_solution 'SHELXS-97 (Sheldrick, 1990)'
_diffrn_ambient_temperature 93(2)
_diffrn_measured_fraction_theta_full 0.999
_diffrn_measured_fraction_theta_max 0.998
_diffrn_measurement_device_type CCD
_diffrn_measurement_method '\w scans'
_diffrn_radiation_monochromator confocal
_diffrn_radiation_source 'rotating anode'
_diffrn_radiation_type MoK\a
_diffrn_radiation_wavelength 0.71073
_diffrn_reflns_av_R_equivalents 0.0722
_diffrn_reflns_av_sigmaI/netI 0.0341
_diffrn_reflns_limit_h_max 34
_diffrn_reflns_limit_h_min -35
_diffrn_reflns_limit_k_max 18
_diffrn_reflns_limit_k_min -18
_diffrn_reflns_limit_l_max 17
_diffrn_reflns_limit_l_min -17
_diffrn_reflns_number 63525
_diffrn_reflns_theta_full 25.00
_diffrn_reflns_theta_max 25.38
_diffrn_reflns_theta_min 2.03
_exptl_absorpt_coefficient_mu 0.544
_exptl_absorpt_correction_T_max 1.000
_exptl_absorpt_correction_T_min 0.833
_exptl_absorpt_correction_type multi-scan
_exptl_absorpt_process_details 'Jacobson, R. (1998) Private communication'
_exptl_crystal_colour Colorless
_exptl_crystal_density_diffrn 1.261
_exptl_crystal_density_method 'not measured'
_exptl_crystal_description Platelet
_exptl_crystal_F_000 2704
_exptl_crystal_size_max 0.20
_exptl_crystal_size_mid 0.10
_exptl_crystal_size_min 0.01
_refine_diff_density_max 1.718
_refine_diff_density_min -0.960
_refine_diff_density_rms 0.133
_refine_ls_extinction_method none
_refine_ls_goodness_of_fit_ref 1.331
_refine_ls_hydrogen_treatment mixed
_refine_ls_matrix_type full
_refine_ls_number_parameters 353
_refine_ls_number_reflns 6075
_refine_ls_number_restraints 30
_refine_ls_restrained_S_all 1.334
_refine_ls_R_factor_all 0.1134
_refine_ls_R_factor_gt 0.1109
_refine_ls_shift/su_max 0.001
_refine_ls_shift/su_mean 0.000
_refine_ls_structure_factor_coef Fsqd
_refine_ls_weighting_details 'calc w=1/[\s^2^(Fo^2^)+(0.0561P)^2^+66.6874P] where P=(Fo^2^+2Fc^2^)/3'
_refine_ls_weighting_scheme calc
_refine_ls_wR_factor_gt 0.2333
_refine_ls_wR_factor_ref 0.2345
_reflns_number_gt 5958
_reflns_number_total 6075
_reflns_threshold_expression >2sigma(I)
_cod_data_source_file c2dt31339a.txt
_cod_data_source_block 3C
_cod_depositor_comments
;
The following automatic conversions were performed:

'_symmetry_cell_setting' value 'Orthorhombic' changed to
'orthorhombic' according to
/home/saulius/struct/CIF-dictionaries/cif_core.dic dictionary named
'cif_core.dic' version 2.4.2 from 2011-04-26.

Automatic conversion script
Id: cif_fix_values 1891 2012-01-12 08:04:46Z andrius 
;
_cod_original_cell_volume 6623(3)
_cod_original_sg_symbol_H-M Pbca
_cod_database_code 7022043

loop_
_symmetry_equiv_pos_as_xyz
'x, y, z'
'-x+1/2, -y, z+1/2'
'-x, y+1/2, -z+1/2'
'x+1/2, -y+1/2, -z'
'-x, -y, -z'
'x-1/2, y, -z-1/2'
'x, -y-1/2, z-1/2'
'-x-1/2, y-1/2, z'

loop_
_atom_site_label
_atom_site_type_symbol
_atom_site_fract_x
_atom_site_fract_y
_atom_site_fract_z
_atom_site_U_iso_or_equiv
_atom_site_adp_type
_atom_site_occupancy
_atom_site_symmetry_multiplicity
_atom_site_calc_flag
_atom_site_refinement_flags
Rh1 Rh 0.62841(2) 0.08588(4) 0.90607(4) 0.0256(2) Uani 1 1 d .
O1 O 0.6295(2) 0.1927(4) 0.9847(4) 0.0366(14) Uani 1 1 d .
H1O H 0.6060 0.1880 1.0326 0.044 Uiso 1 1 calc R
C1 C 0.6521(3) 0.1570(5) 0.7976(5) 0.0261(16) Uani 1 1 d .
N2 N 0.6280(2) 0.2028(4) 0.7350(4) 0.0266(14) Uani 1 1 d .
C3 C 0.6573(3) 0.2475(5) 0.6768(5) 0.0316(18) Uani 1 1 d .
H3A H 0.6487 0.2835 0.6273 0.038 Uiso 1 1 calc R
C4 C 0.6998(3) 0.2296(5) 0.7045(6) 0.0332(19) Uani 1 1 d .
H4A H 0.7274 0.2517 0.6789 0.040 Uiso 1 1 calc R
N5 N 0.6968(2) 0.1732(4) 0.7770(5) 0.0313(15) Uani 1 1 d .
C6 C 0.5779(3) 0.2007(5) 0.7233(6) 0.042(2) Uani 1 1 d D
H6A H 0.5643 0.1605 0.7692 0.051 Uiso 1 1 calc R
C7 C 0.5576(4) 0.2901(6) 0.7370(8) 0.083(5) Uani 1 1 d D
H7A H 0.5812 0.3337 0.7217 0.100 Uiso 1 1 calc R
H7B H 0.5314 0.2979 0.6947 0.100 Uiso 1 1 calc R
C8 C 0.5413(5) 0.3040(8) 0.8351(8) 0.109(7) Uani 1 1 d D
H8A H 0.5337 0.3656 0.8421 0.130 Uiso 1 1 calc R
H8B H 0.5676 0.2919 0.8762 0.130 Uiso 1 1 calc R
C9 C 0.4999(3) 0.2520(6) 0.8700(7) 0.051(3) Uani 1 1 d D
H9A H 0.5023 0.1918 0.8487 0.061 Uiso 1 1 calc R
H9B H 0.4995 0.2519 0.9377 0.061 Uiso 1 1 calc R
C10 C 0.4555(4) 0.2924(9) 0.8335(12) 0.117(7) Uani 1 1 d D
H10A H 0.4477 0.3430 0.8714 0.141 Uiso 1 1 calc R
H10B H 0.4608 0.3126 0.7702 0.141 Uiso 1 1 calc R
C11 C 0.4148(5) 0.2302(7) 0.8339(13) 0.123(8) Uani 1 1 d D
H11A H 0.3890 0.2589 0.8019 0.147 Uiso 1 1 calc R
H11B H 0.4052 0.2225 0.8983 0.147 Uiso 1 1 calc R
C12 C 0.4200(4) 0.1402(7) 0.7918(7) 0.076(4) Uani 1 1 d D
H12A H 0.4491 0.1135 0.8127 0.091 Uiso 1 1 calc R
H12B H 0.3941 0.1031 0.8110 0.091 Uiso 1 1 calc R
C13 C 0.4203(5) 0.1501(11) 0.6875(7) 0.127(8) Uani 1 1 d D
H13A H 0.3883 0.1508 0.6647 0.153 Uiso 1 1 calc R
H13B H 0.4348 0.2055 0.6711 0.153 Uiso 1 1 calc R
C14 C 0.4467(4) 0.0768(11) 0.6409(11) 0.124(8) Uani 1 1 d D
H14A H 0.4413 0.0807 0.5742 0.149 Uiso 1 1 calc R
H14B H 0.4334 0.0217 0.6620 0.149 Uiso 1 1 calc R
C15 C 0.4990(4) 0.0740(7) 0.6573(7) 0.060(3) Uani 1 1 d D
H15A H 0.5061 0.0855 0.7224 0.072 Uiso 1 1 calc R
H15B H 0.5115 0.0170 0.6408 0.072 Uiso 1 1 calc R
C16 C 0.5199(4) 0.1437(8) 0.5963(8) 0.093(5) Uani 1 1 d D
H16A H 0.5203 0.1235 0.5321 0.112 Uiso 1 1 calc R
H16B H 0.5006 0.1959 0.5993 0.112 Uiso 1 1 calc R
C17 C 0.5689(4) 0.1657(9) 0.6261(7) 0.074(4) Uani 1 1 d DU
H17A H 0.5810 0.2085 0.5822 0.089 Uiso 1 1 calc R
H17B H 0.5877 0.1132 0.6187 0.089 Uiso 1 1 calc R
C18 C 0.7372(3) 0.1316(5) 0.8184(6) 0.044(2) Uani 1 1 d D
H18A H 0.7263 0.0885 0.8643 0.052 Uiso 1 1 calc R
C19 C 0.7659(4) 0.1997(6) 0.8683(5) 0.055(3) Uani 1 1 d D
H19A H 0.7990 0.1856 0.8614 0.065 Uiso 1 1 calc R
H19B H 0.7606 0.2562 0.8392 0.065 Uiso 1 1 calc R
C20 C 0.7545(4) 0.2065(5) 0.9705(5) 0.069(4) Uani 1 1 d D
H20A H 0.7210 0.2160 0.9768 0.083 Uiso 1 1 calc R
H20B H 0.7702 0.2577 0.9955 0.083 Uiso 1 1 calc R
C21 C 0.7679(3) 0.1283(5) 1.0296(6) 0.041(2) Uani 1 1 d D
H21A H 0.7546 0.1345 1.0915 0.050 Uiso 1 1 calc R
H21B H 0.7552 0.0753 1.0018 0.050 Uiso 1 1 calc R
C22 C 0.8204(3) 0.1206(6) 1.0369(8) 0.067(3) Uani 1 1 d D
H22A H 0.8340 0.1210 0.9748 0.080 Uiso 1 1 calc R
H22B H 0.8327 0.1706 1.0708 0.080 Uiso 1 1 calc R
C23 C 0.8341(4) 0.0377(5) 1.0862(8) 0.068(3) Uani 1 1 d D
H23A H 0.8192 0.0371 1.1471 0.081 Uiso 1 1 calc R
H23B H 0.8678 0.0384 1.0962 0.081 Uiso 1 1 calc R
C24 C 0.8214(4) -0.0457(6) 1.0360(7) 0.056(3) Uani 1 1 d D
H24A H 0.8263 -0.0949 1.0778 0.067 Uiso 1 1 calc R
H24B H 0.7884 -0.0441 1.0199 0.067 Uiso 1 1 calc R
C25 C 0.8497(4) -0.0600(8) 0.9488(6) 0.072(4) Uani 1 1 d D
H25A H 0.8606 -0.0038 0.9260 0.087 Uiso 1 1 calc R
H25B H 0.8771 -0.0949 0.9640 0.087 Uiso 1 1 calc R
C26 C 0.8229(4) -0.1050(7) 0.8722(9) 0.077(4) Uani 1 1 d D
H26A H 0.8100 -0.1592 0.8968 0.093 Uiso 1 1 calc R
H26B H 0.8447 -0.1204 0.8229 0.093 Uiso 1 1 calc R
C27 C 0.7832(3) -0.0523(6) 0.8301(8) 0.056(3) Uani 1 1 d D
H27A H 0.7648 -0.0891 0.7889 0.067 Uiso 1 1 calc R
H27B H 0.7628 -0.0309 0.8793 0.067 Uiso 1 1 calc R
C28 C 0.8029(3) 0.0237(6) 0.7763(7) 0.066(3) Uani 1 1 d D
H28A H 0.8202 0.0019 0.7229 0.079 Uiso 1 1 calc R
H28B H 0.8245 0.0559 0.8157 0.079 Uiso 1 1 calc R
C29 C 0.7647(3) 0.0842(7) 0.7433(6) 0.056(3) Uani 1 1 d D
H29A H 0.7428 0.0504 0.7060 0.067 Uiso 1 1 calc R
H29B H 0.7788 0.1277 0.7027 0.067 Uiso 1 1 calc R
C31 C 0.5994(3) -0.0110(5) 0.8235(6) 0.0310(18) Uani 1 1 d .
H31A H 0.5952 0.0296 0.7757 0.037 Uiso 1 1 calc R
C32 C 0.6453(3) -0.0340(5) 0.8453(6) 0.0342(19) Uani 1 1 d .
H32A H 0.6697 -0.0058 0.8144 0.041 Uiso 1 1 calc R
C33 C 0.6570(3) -0.1023(5) 0.9167(6) 0.038(2) Uani 1 1 d .
H33A H 0.6321 -0.1456 0.9180 0.046 Uiso 1 1 calc R
H33B H 0.6857 -0.1319 0.8982 0.046 Uiso 1 1 calc R
C34 C 0.6633(3) -0.0655(5) 1.0125(6) 0.036(2) Uani 1 1 d .
H34A H 0.6560 -0.1108 1.0578 0.043 Uiso 1 1 calc R
H34B H 0.6960 -0.0497 1.0208 0.043 Uiso 1 1 calc R
C35 C 0.6341(3) 0.0116(6) 1.0324(6) 0.0345(19) Uani 1 1 d .
H35A H 0.6488 0.0591 1.0611 0.041 Uiso 1 1 calc R
C36 C 0.5879(3) 0.0196(5) 1.0128(6) 0.0331(19) Uani 1 1 d .
H36A H 0.5733 0.0728 1.0252 0.040 Uiso 1 1 calc R
C37 C 0.5599(3) -0.0515(6) 0.9729(6) 0.037(2) Uani 1 1 d .
H37A H 0.5286 -0.0497 0.9993 0.044 Uiso 1 1 calc R
H37B H 0.5739 -0.1072 0.9896 0.044 Uiso 1 1 calc R
C38 C 0.5566(3) -0.0450(6) 0.8692(7) 0.042(2) Uani 1 1 d .
H38A H 0.5499 -0.1027 0.8443 0.050 Uiso 1 1 calc R
H38B H 0.5305 -0.0072 0.8534 0.050 Uiso 1 1 calc R

loop_
_atom_site_aniso_label
_atom_site_aniso_U_11
_atom_site_aniso_U_22
_atom_site_aniso_U_33
_atom_site_aniso_U_23
_atom_site_aniso_U_13
_atom_site_aniso_U_12
Rh1 0.0302(4) 0.0233(3) 0.0232(3) 0.0006(3) -0.0020(3) 0.0004(3)
O1 0.046(4) 0.038(3) 0.026(3) -0.003(3) 0.000(3) 0.003(3)
C1 0.028(4) 0.025(4) 0.026(4) 0.001(3) -0.002(3) -0.001(3)
N2 0.033(3) 0.026(3) 0.021(3) 0.004(3) -0.002(3) -0.001(3)
C3 0.041(5) 0.027(4) 0.027(4) 0.004(4) -0.005(3) -0.004(4)
C4 0.035(4) 0.031(4) 0.034(5) 0.015(4) 0.006(4) 0.002(3)
N5 0.033(4) 0.025(3) 0.035(4) 0.007(3) -0.003(3) 0.002(3)
C6 0.027(4) 0.052(6) 0.047(6) 0.027(5) -0.006(4) 0.005(4)
C7 0.062(7) 0.055(7) 0.133(13) 0.033(8) 0.044(8) 0.023(6)
C8 0.23(2) 0.045(7) 0.048(7) -0.007(6) 0.007(10) -0.044(10)
C9 0.083(7) 0.038(5) 0.033(5) 0.012(4) 0.001(5) 0.014(5)
C10 0.110(13) 0.113(14) 0.130(15) -0.045(12) -0.041(12) 0.055(11)
C11 0.084(11) 0.064(10) 0.22(2) 0.060(12) 0.029(13) 0.014(8)
C12 0.064(8) 0.084(9) 0.081(9) 0.038(8) 0.003(7) -0.025(7)
C13 0.044(7) 0.25(3) 0.085(11) 0.060(14) -0.001(7) -0.010(11)
C14 0.140(16) 0.123(14) 0.109(13) -0.032(11) -0.100(13) 0.037(12)
C15 0.087(8) 0.049(6) 0.043(6) -0.003(5) -0.020(6) -0.016(6)
C16 0.151(15) 0.082(10) 0.046(7) -0.004(7) 0.015(8) -0.032(10)
C17 0.074(4) 0.075(4) 0.074(4) 0.0007(10) 0.0001(10) -0.0002(10)
C18 0.037(5) 0.047(6) 0.047(6) 0.024(5) -0.003(4) -0.002(4)
C19 0.067(7) 0.052(6) 0.045(6) 0.011(5) -0.015(5) -0.012(5)
C20 0.109(10) 0.026(5) 0.073(8) -0.022(5) 0.050(7) -0.022(6)
C21 0.038(5) 0.043(5) 0.043(5) -0.015(4) 0.004(4) -0.004(4)
C22 0.059(7) 0.068(8) 0.073(8) -0.021(7) -0.018(6) -0.010(6)
C23 0.070(8) 0.066(8) 0.068(8) 0.021(6) -0.025(6) -0.021(6)
C24 0.052(6) 0.047(6) 0.069(8) 0.021(5) 0.008(5) 0.002(5)
C25 0.070(8) 0.081(9) 0.066(8) 0.029(7) -0.011(7) 0.024(7)
C26 0.083(9) 0.057(7) 0.092(10) -0.008(7) 0.005(8) 0.023(7)
C27 0.054(6) 0.042(6) 0.072(8) -0.013(5) -0.007(6) 0.000(5)
C28 0.086(9) 0.065(7) 0.047(6) -0.015(6) 0.003(6) 0.013(7)
C29 0.052(6) 0.087(8) 0.028(5) 0.009(5) 0.002(4) 0.003(6)
C31 0.042(5) 0.023(4) 0.028(4) 0.001(3) -0.007(4) -0.001(4)
C32 0.046(5) 0.027(4) 0.030(4) -0.001(4) 0.002(4) -0.002(4)
C33 0.047(5) 0.026(4) 0.042(5) 0.006(4) 0.007(4) 0.008(4)
C34 0.038(5) 0.034(5) 0.037(5) 0.008(4) 0.000(4) -0.001(4)
C35 0.041(5) 0.035(5) 0.028(4) 0.008(4) 0.006(4) -0.003(4)
C36 0.042(5) 0.028(4) 0.030(4) 0.001(3) 0.010(4) 0.001(4)
C37 0.035(5) 0.043(5) 0.033(5) 0.011(4) 0.002(4) -0.001(4)
C38 0.038(5) 0.039(5) 0.048(6) 0.001(4) -0.009(4) -0.016(4)

loop_
_atom_type_symbol
_atom_type_description
_atom_type_scat_dispersion_real
_atom_type_scat_dispersion_imag
_atom_type_scat_source
C C 0.0033 0.0016 'International Tables Vol C Tables 4.2.6.8 and 6.1.1.4'
H H 0.0000 0.0000 'International Tables Vol C Tables 4.2.6.8 and 6.1.1.4'
N N 0.0061 0.0033 'International Tables Vol C Tables 4.2.6.8 and 6.1.1.4'
O O 0.0106 0.0060 'International Tables Vol C Tables 4.2.6.8 and 6.1.1.4'
Rh Rh -1.1178 0.9187 'International Tables Vol C Tables 4.2.6.8 and 6.1.1.4'

loop_
_geom_angle_atom_site_label_1
_geom_angle_atom_site_label_2
_geom_angle_atom_site_label_3
_geom_angle
O1 Rh1 C1 89.4(3)
O1 Rh1 C31 157.0(3)
C1 Rh1 C31 94.4(3)
O1 Rh1 C32 163.1(3)
C1 Rh1 C32 94.2(3)
C31 Rh1 C32 39.1(3)
O1 Rh1 C35 87.4(3)
C1 Rh1 C35 155.9(3)
C31 Rh1 C35 97.8(3)
C32 Rh1 C35 82.6(3)
O1 Rh1 C36 89.5(3)
C1 Rh1 C36 167.4(3)
C31 Rh1 C36 81.8(3)
C32 Rh1 C36 90.4(3)
C35 Rh1 C36 36.6(3)
Rh1 O1 H1O 109.5
N2 C1 N5 104.4(6)
N2 C1 Rh1 129.2(6)
N5 C1 Rh1 126.3(6)
C1 N2 C3 111.0(6)
C1 N2 C6 125.5(7)
C3 N2 C6 123.3(6)
C4 C3 N2 106.2(7)
C4 C3 H3A 126.9
N2 C3 H3A 126.9
C3 C4 N5 108.0(7)
C3 C4 H4A 126.0
N5 C4 H4A 126.0
C1 N5 C4 110.3(7)
C1 N5 C18 126.2(7)
C4 N5 C18 123.2(7)
C7 C6 N2 110.4(8)
C7 C6 C17 112.1(9)
N2 C6 C17 106.5(7)
C7 C6 H6A 109.2
N2 C6 H6A 109.2
C17 C6 H6A 109.2
C8 C7 C6 111.9(9)
C8 C7 H7A 109.2
C6 C7 H7A 109.2
C8 C7 H7B 109.2
C6 C7 H7B 109.2
H7A C7 H7B 107.9
C7 C8 C9 118.7(9)
C7 C8 H8A 107.6
C9 C8 H8A 107.6
C7 C8 H8B 107.6
C9 C8 H8B 107.6
H8A C8 H8B 107.1
C10 C9 C8 109.1(10)
C10 C9 H9A 109.9
C8 C9 H9A 109.9
C10 C9 H9B 109.9
C8 C9 H9B 109.9
H9A C9 H9B 108.3
C11 C10 C9 112.9(12)
C11 C10 H10A 109.0
C9 C10 H10A 109.0
C11 C10 H10B 109.0
C9 C10 H10B 109.0
H10A C10 H10B 107.8
C10 C11 C12 120.0(12)
C10 C11 H11A 107.3
C12 C11 H11A 107.3
C10 C11 H11B 107.3
C12 C11 H11B 107.3
H11A C11 H11B 106.9
C13 C12 C11 107.9(13)
C13 C12 H12A 110.1
C11 C12 H12A 110.1
C13 C12 H12B 110.1
C11 C12 H12B 110.1
H12A C12 H12B 108.4
C14 C13 C12 111.7(13)
C14 C13 H13A 109.3
C12 C13 H13A 109.3
C14 C13 H13B 109.3
C12 C13 H13B 109.3
H13A C13 H13B 107.9
C13 C14 C15 116.4(11)
C13 C14 H14A 108.2
C15 C14 H14A 108.2
C13 C14 H14B 108.2
C15 C14 H14B 108.2
H14A C14 H14B 107.3
C16 C15 C14 106.3(11)
C16 C15 H15A 110.5
C14 C15 H15A 110.5
C16 C15 H15B 110.5
C14 C15 H15B 110.5
H15A C15 H15B 108.7
C17 C16 C15 111.3(10)
C17 C16 H16A 109.4
C15 C16 H16A 109.4
C17 C16 H16B 109.4
C15 C16 H16B 109.4
H16A C16 H16B 108.0
C16 C17 C6 120.0(9)
C16 C17 H17A 107.3
C6 C17 H17A 107.3
C16 C17 H17B 107.3
C6 C17 H17B 107.3
H17A C17 H17B 106.9
N5 C18 C19 109.0(7)
N5 C18 C29 109.3(6)
C19 C18 C29 112.6(8)
N5 C18 H18A 108.6
C19 C18 H18A 108.6
C29 C18 H18A 108.6
C20 C19 C18 113.1(8)
C20 C19 H19A 109.0
C18 C19 H19A 109.0
C20 C19 H19B 109.0
C18 C19 H19B 109.0
H19A C19 H19B 107.8
C19 C20 C21 115.9(8)
C19 C20 H20A 108.3
C21 C20 H20A 108.3
C19 C20 H20B 108.3
C21 C20 H20B 108.3
H20A C20 H20B 107.4
C22 C21 C20 110.6(8)
C22 C21 H21A 109.5
C20 C21 H21A 109.5
C22 C21 H21B 109.5
C20 C21 H21B 109.5
H21A C21 H21B 108.1
C23 C22 C21 110.9(8)
C23 C22 H22A 109.5
C21 C22 H22A 109.5
C23 C22 H22B 109.5
C21 C22 H22B 109.5
H22A C22 H22B 108.0
C22 C23 C24 115.2(8)
C22 C23 H23A 108.5
C24 C23 H23A 108.5
C22 C23 H23B 108.5
C24 C23 H23B 108.5
H23A C23 H23B 107.5
C25 C24 C23 113.0(9)
C25 C24 H24A 109.0
C23 C24 H24A 109.0
C25 C24 H24B 109.0
C23 C24 H24B 109.0
H24A C24 H24B 107.8
C26 C25 C24 113.7(10)
C26 C25 H25A 108.8
C24 C25 H25A 108.8
C26 C25 H25B 108.8
C24 C25 H25B 108.8
H25A C25 H25B 107.7
C25 C26 C27 115.3(9)
C25 C26 H26A 108.5
C27 C26 H26A 108.5
C25 C26 H26B 108.5
C27 C26 H26B 108.5
H26A C26 H26B 107.5
C28 C27 C26 109.8(8)
C28 C27 H27A 109.7
C26 C27 H27A 109.7
C28 C27 H27B 109.7
C26 C27 H27B 109.7
H27A C27 H27B 108.2
C27 C28 C29 111.5(8)
C27 C28 H28A 109.3
C29 C28 H28A 109.3
C27 C28 H28B 109.3
C29 C28 H28B 109.3
H28A C28 H28B 108.0
C28 C29 C18 116.4(7)
C28 C29 H29A 108.2
C18 C29 H29A 108.2
C28 C29 H29B 108.2
C18 C29 H29B 108.2
H29A C29 H29B 107.3
C32 C31 C38 125.9(8)
C32 C31 Rh1 71.1(5)
C38 C31 Rh1 109.1(6)
C32 C31 H31A 117.0
C38 C31 H31A 117.0
Rh1 C31 H31A 89.8
C31 C32 C33 122.7(8)
C31 C32 Rh1 69.8(5)
C33 C32 Rh1 112.2(6)
C31 C32 H32A 118.7
C33 C32 H32A 118.7
Rh1 C32 H32A 88.0
C34 C33 C32 113.0(7)
C34 C33 H33A 109.0
C32 C33 H33A 109.0
C34 C33 H33B 109.0
C32 C33 H33B 109.0
H33A C33 H33B 107.8
C35 C34 C33 114.3(7)
C35 C34 H34A 108.7
C33 C34 H34A 108.7
C35 C34 H34B 108.7
C33 C34 H34B 108.7
H34A C34 H34B 107.6
C36 C35 C34 125.6(8)
C36 C35 Rh1 72.7(5)
C34 C35 Rh1 107.7(5)
C36 C35 H35A 117.2
C34 C35 H35A 117.2
Rh1 C35 H35A 89.7
C35 C36 C37 123.1(8)
C35 C36 Rh1 70.8(5)
C37 C36 Rh1 111.2(5)
C35 C36 H36A 118.5
C37 C36 H36A 118.5
Rh1 C36 H36A 88.1
C36 C37 C38 112.0(7)
C36 C37 H37A 109.2
C38 C37 H37A 109.2
C36 C37 H37B 109.2
C38 C37 H37B 109.2
H37A C37 H37B 107.9
C31 C38 C37 114.4(7)
C31 C38 H38A 108.7
C37 C38 H38A 108.7
C31 C38 H38B 108.7
C37 C38 H38B 108.7
H38A C38 H38B 107.6

loop_
_geom_bond_atom_site_label_1
_geom_bond_atom_site_label_2
_geom_bond_distance
Rh1 O1 2.024(6)
Rh1 C1 2.054(8)
Rh1 C31 2.109(8)
Rh1 C32 2.126(8)
Rh1 C35 2.187(8)
Rh1 C36 2.210(8)
O1 H1O 0.9801
C1 N2 1.356(10)
C1 N5 1.359(10)
N2 C3 1.391(10)
N2 C6 1.465(10)
C3 C4 1.330(11)
C3 H3A 0.9500
C4 N5 1.380(10)
C4 H4A 0.9500
N5 C18 1.470(10)
C6 C7 1.526(5)
C6 C17 1.545(5)
C6 H6A 1.0000
C7 C8 1.527(5)
C7 H7A 0.9900
C7 H7B 0.9900
C8 C9 1.538(5)
C8 H8A 0.9900
C8 H8B 0.9900
C9 C10 1.532(5)
C9 H9A 0.9900
C9 H9B 0.9900
C10 C11 1.530(5)
C10 H10A 0.9900
C10 H10B 0.9900
C11 C12 1.538(5)
C11 H11A 0.9900
C11 H11B 0.9900
C12 C13 1.533(5)
C12 H12A 0.9900
C12 H12B 0.9900
C13 C14 1.534(5)
C13 H13A 0.9900
C13 H13B 0.9900
C14 C15 1.541(5)
C14 H14A 0.9900
C14 H14B 0.9900
C15 C16 1.530(5)
C15 H15A 0.9900
C15 H15B 0.9900
C16 C17 1.529(5)
C16 H16A 0.9900
C16 H16B 0.9900
C17 H17A 0.9900
C17 H17B 0.9900
C18 C19 1.536(5)
C18 C29 1.547(5)
C18 H18A 1.0000
C19 C20 1.534(5)
C19 H19A 0.9900
C19 H19B 0.9900
C20 C21 1.544(5)
C20 H20A 0.9900
C20 H20B 0.9900
C21 C22 1.534(5)
C21 H21A 0.9900
C21 H21B 0.9900
C22 C23 1.532(5)
C22 H22A 0.9900
C22 H22B 0.9900
C23 C24 1.538(5)
C23 H23A 0.9900
C23 H23B 0.9900
C24 C25 1.534(5)
C24 H24A 0.9900
C24 H24B 0.9900
C25 C26 1.533(5)
C25 H25A 0.9900
C25 H25B 0.9900
C26 C27 1.544(5)
C26 H26A 0.9900
C26 H26B 0.9900
C27 C28 1.531(5)
C27 H27A 0.9900
C27 H27B 0.9900
C28 C29 1.534(5)
C28 H28A 0.9900
C28 H28B 0.9900
C29 H29A 0.9900
C29 H29B 0.9900
C31 C32 1.418(12)
C31 C38 1.509(12)
C31 H31A 0.9500
C32 C33 1.530(12)
C32 H32A 0.9500
C33 C34 1.526(12)
C33 H33A 0.9900
C33 H33B 0.9900
C34 C35 1.499(12)
C34 H34A 0.9900
C34 H34B 0.9900
C35 C36 1.379(12)
C35 H35A 0.9500
C36 C37 1.493(12)
C36 H36A 0.9500
C37 C38 1.522(13)
C37 H37A 0.9900
C37 H37B 0.9900
C38 H38A 0.9900
C38 H38B 0.9900

loop_
_geom_torsion_atom_site_label_1
_geom_torsion_atom_site_label_2
_geom_torsion_atom_site_label_3
_geom_torsion_atom_site_label_4
_geom_torsion
O1 Rh1 C1 N2 -87.3(7)
C31 Rh1 C1 N2 69.9(7)
C32 Rh1 C1 N2 109.2(7)
C35 Rh1 C1 N2 -169.6(7)
C36 Rh1 C1 N2 -2.1(19)
O1 Rh1 C1 N5 87.4(7)
C31 Rh1 C1 N5 -115.3(7)
C32 Rh1 C1 N5 -76.0(7)
C35 Rh1 C1 N5 5.1(12)
C36 Rh1 C1 N5 172.7(11)
N5 C1 N2 C3 -0.5(9)
Rh1 C1 N2 C3 175.2(6)
N5 C1 N2 C6 174.3(7)
Rh1 C1 N2 C6 -10.1(11)
C1 N2 C3 C4 -0.6(9)
C6 N2 C3 C4 -175.5(7)
N2 C3 C4 N5 1.5(9)
N2 C1 N5 C4 1.4(9)
Rh1 C1 N5 C4 -174.4(6)
N2 C1 N5 C18 -173.1(7)
Rh1 C1 N5 C18 11.1(11)
C3 C4 N5 C1 -1.9(10)
C3 C4 N5 C18 172.8(7)
C1 N2 C6 C7 120.8(8)
C3 N2 C6 C7 -65.1(10)
C1 N2 C6 C17 -117.2(9)
C3 N2 C6 C17 56.9(10)
N2 C6 C7 C8 -94.3(11)
C17 C6 C7 C8 147.1(10)
C6 C7 C8 C9 -67.3(16)
C7 C8 C9 C10 -78.6(15)
C8 C9 C10 C11 159.1(13)
C9 C10 C11 C12 -50(2)
C10 C11 C12 C13 -74.2(19)
C11 C12 C13 C14 153.5(12)
C12 C13 C14 C15 -67.6(18)
C13 C14 C15 C16 -76.8(16)
C14 C15 C16 C17 163.2(11)
C15 C16 C17 C6 -60.3(16)
C7 C6 C17 C16 -67.5(14)
N2 C6 C17 C16 171.6(10)
C1 N5 C18 C19 -117.5(8)
C4 N5 C18 C19 68.7(10)
C1 N5 C18 C29 118.9(9)
C4 N5 C18 C29 -54.9(10)
N5 C18 C19 C20 94.7(9)
C29 C18 C19 C20 -143.8(9)
C18 C19 C20 C21 67.7(12)
C19 C20 C21 C22 68.7(12)
C20 C21 C22 C23 -173.7(8)
C21 C22 C23 C24 64.9(13)
C22 C23 C24 C25 69.2(13)
C23 C24 C25 C26 -146.1(9)
C24 C25 C26 C27 67.5(14)
C25 C26 C27 C28 68.5(14)
C26 C27 C28 C29 -172.9(9)
C27 C28 C29 C18 65.0(12)
N5 C18 C29 C28 -169.2(8)
C19 C18 C29 C28 69.5(12)
O1 Rh1 C31 C32 -169.7(6)
C1 Rh1 C31 C32 91.2(5)
C35 Rh1 C31 C32 -67.9(5)
C36 Rh1 C31 C32 -100.9(5)
O1 Rh1 C31 C38 -47.2(10)
C1 Rh1 C31 C38 -146.3(6)
C32 Rh1 C31 C38 122.5(8)
C35 Rh1 C31 C38 54.6(6)
C36 Rh1 C31 C38 21.6(6)
C38 C31 C32 C33 3.8(13)
Rh1 C31 C32 C33 104.1(8)
C38 C31 C32 Rh1 -100.3(8)
O1 Rh1 C32 C31 166.1(9)
C1 Rh1 C32 C31 -91.9(5)
C35 Rh1 C32 C31 112.2(5)
C36 Rh1 C32 C31 76.4(5)
O1 Rh1 C32 C33 48.0(13)
C1 Rh1 C32 C33 150.1(6)
C31 Rh1 C32 C33 -118.1(8)
C35 Rh1 C32 C33 -5.9(6)
C36 Rh1 C32 C33 -41.7(7)
C31 C32 C33 C34 -91.0(10)
Rh1 C32 C33 C34 -11.4(10)
C32 C33 C34 C35 31.7(11)
C33 C34 C35 C36 46.1(11)
C33 C34 C35 Rh1 -34.9(9)
O1 Rh1 C35 C36 92.7(5)
C1 Rh1 C35 C36 175.5(7)
C31 Rh1 C35 C36 -64.7(6)
C32 Rh1 C35 C36 -100.9(6)
O1 Rh1 C35 C34 -144.5(6)
C1 Rh1 C35 C34 -61.8(11)
C31 Rh1 C35 C34 58.0(6)
C32 Rh1 C35 C34 21.9(6)
C36 Rh1 C35 C34 122.8(9)
C34 C35 C36 C37 3.6(13)
Rh1 C35 C36 C37 103.3(8)
C34 C35 C36 Rh1 -99.6(8)
O1 Rh1 C36 C35 -86.2(5)
C1 Rh1 C36 C35 -171.5(12)
C31 Rh1 C36 C35 115.1(6)
C32 Rh1 C36 C35 76.8(6)
O1 Rh1 C36 C37 154.7(6)
C1 Rh1 C36 C37 69.5(16)
C31 Rh1 C36 C37 -3.9(6)
C32 Rh1 C36 C37 -42.2(6)
C35 Rh1 C36 C37 -119.0(8)
C35 C36 C37 C38 -95.2(10)
Rh1 C36 C37 C38 -14.9(9)
C32 C31 C38 C37 42.7(12)
Rh1 C31 C38 C37 -37.4(9)
C36 C37 C38 C31 34.9(11)
